data_7223774
loop_
_publ_author_name
'Yang, Xiao'
'Wang, Yu'
'Zhou, Hao-Long'
'Liu, Yi-Jiang'
'He, Chun-Ting'
'Lin, Rui-Biao'
'Zhang, Jie-Peng'

_publ_section_title
;
 Guest-containing supramolecular isomers of silver(i)
 3,5-dialkyl-1,2,4-triazolates: syntheses, structures, and structural
 transformation behaviours
;
_journal_issue 46
_journal_name_full CrystEngComm
_journal_page_first 8843
_journal_paper_doi 10.1039/C5CE00004A
_journal_volume 17
_journal_year 2015
_chemical_formula_sum 'C35 H59 Ag4 N12 O0'
_chemical_formula_weight 1079.42
_chemical_name_systematic
; 
 ? 
;
_space_group_IT_number 2
_symmetry_cell_setting triclinic
_symmetry_space_group_name_Hall '-P 1'
_symmetry_space_group_name_H-M 'P -1'
_atom_sites_solution_hydrogens geom
_atom_sites_solution_primary direct
_atom_sites_solution_secondary difmap
_audit_creation_method SHELXL-97
_audit_update_record
;
2014-12-31 deposited with the CCDC.
2015-03-27 downloaded from the CCDC.
;
_cell_angle_alpha 91.9550(10)
_cell_angle_beta 73.9110(10)
_cell_angle_gamma 74.3040(10)
_cell_formula_units_Z 2
_cell_length_a 9.8861(11)
_cell_length_b 14.3980(15)
_cell_length_c 15.8646(17)
_cell_measurement_temperature 113(2)
_cell_volume 2074.2(4)
_computing_structure_refinement 'SHELXL-97 (Sheldrick, 1997)'
_computing_structure_solution 'SHELXS-97 (Sheldrick, 1990)'
_diffrn_ambient_temperature 113(2)
_diffrn_measured_fraction_theta_full 0.991
_diffrn_measured_fraction_theta_max 0.991
_diffrn_radiation_monochromator graphite
_diffrn_radiation_source 'fine-focus sealed tube'
_diffrn_radiation_type MoK\a
_diffrn_radiation_wavelength 0.71073
_diffrn_reflns_av_R_equivalents 0.0236
_diffrn_reflns_av_sigmaI/netI 0.0296
_diffrn_reflns_limit_h_max 12
_diffrn_reflns_limit_h_min -12
_diffrn_reflns_limit_k_max 17
_diffrn_reflns_limit_k_min -17
_diffrn_reflns_limit_l_max 19
_diffrn_reflns_limit_l_min -19
_diffrn_reflns_number 20518
_diffrn_reflns_theta_full 26.00
_diffrn_reflns_theta_max 26.00
_diffrn_reflns_theta_min 1.88
_exptl_absorpt_coefficient_mu 1.901
_exptl_absorpt_correction_T_max 0.7636
_exptl_absorpt_correction_T_min 0.7024
_exptl_absorpt_correction_type multi-scan
_exptl_absorpt_process_details SADABS
_exptl_crystal_colour colorless
_exptl_crystal_density_diffrn 1.728
_exptl_crystal_density_method 'not measured'
_exptl_crystal_description block
_exptl_crystal_F_000 1082
_exptl_crystal_size_max 0.20
_exptl_crystal_size_mid 0.15
_exptl_crystal_size_min 0.15
_refine_diff_density_max 1.017
_refine_diff_density_min -0.508
_refine_diff_density_rms 0.097
_refine_ls_extinction_method none
_refine_ls_goodness_of_fit_ref 1.028
_refine_ls_hydrogen_treatment constr
_refine_ls_matrix_type full
_refine_ls_number_parameters 453
_refine_ls_number_reflns 8073
_refine_ls_number_restraints 0
_refine_ls_restrained_S_all 1.028
_refine_ls_R_factor_all 0.0317
_refine_ls_R_factor_gt 0.0269
_refine_ls_shift/su_max 0.001
_refine_ls_shift/su_mean 0.000
_refine_ls_structure_factor_coef Fsqd
_refine_ls_weighting_details 'calc w=1/[\s^2^(Fo^2^)+(0.0311P)^2^+2.2992P] where P=(Fo^2^+2Fc^2^)/3'
_refine_ls_weighting_scheme calc
_refine_ls_wR_factor_gt 0.0629
_refine_ls_wR_factor_ref 0.0664
_reflns_number_gt 7189
_reflns_number_total 8073
_reflns_threshold_expression >2sigma(I)
_cod_data_source_file c5ce00004a2.cif
_cod_data_source_block 3b
_cod_original_sg_symbol_H-M P-1
_cod_database_code 7223774

loop_
_symmetry_equiv_pos_as_xyz
'x, y, z'
'-x, -y, -z'

loop_
_atom_site_label
_atom_site_type_symbol
_atom_site_fract_x
_atom_site_fract_y
_atom_site_fract_z
_atom_site_U_iso_or_equiv
_atom_site_adp_type
_atom_site_occupancy
_atom_site_symmetry_multiplicity
_atom_site_calc_flag
_atom_site_refinement_flags
_atom_site_disorder_assembly
_atom_site_disorder_group
Ag1 Ag 0.42730(2) 0.960823(16) 0.386149(15) 0.01822(6) Uani 1 1 d . . .
Ag2 Ag 0.70683(3) 0.837854(17) 0.450709(15) 0.02066(6) Uani 1 1 d . . .
Ag3 Ag 0.87098(3) 0.612742(16) 0.069113(14) 0.02092(7) Uani 1 1 d . . .
Ag4 Ag 0.85341(2) 0.245321(16) 0.296447(14) 0.01787(6) Uani 1 1 d . . .
N1 N 0.5868(3) 0.83014(18) 0.29182(16) 0.0181(5) Uani 1 1 d . . .
N2 N 0.7086(3) 0.79491(18) 0.32047(16) 0.0188(5) Uani 1 1 d . . .
N3 N 0.7565(3) 0.72063(18) 0.18630(16) 0.0212(6) Uani 1 1 d . . .
N4 N 0.5964(3) 1.05021(18) 0.39871(16) 0.0174(5) Uani 1 1 d . . .
N5 N 0.5782(3) 1.10687(18) 0.47597(16) 0.0173(5) Uani 1 1 d . . .
N6 N 0.6996(3) 1.16912(18) 0.36295(16) 0.0172(5) Uani 1 1 d . . .
N7 N 0.7963(3) 0.83522(18) 0.55831(16) 0.0182(5) Uani 1 1 d . . .
N8 N 0.7721(3) 0.92149(18) 0.60894(16) 0.0179(5) Uani 1 1 d . . .
N9 N 0.9613(3) 0.81072(18) 0.63297(16) 0.0185(5) Uani 1 1 d . . .
N10 N 0.9134(3) 0.46402(18) 0.11959(16) 0.0214(6) Uani 1 1 d . . .
N11 N 1.0248(3) 0.38423(18) 0.07065(16) 0.0201(5) Uani 1 1 d . . .
N12 N 0.9131(3) 0.33719(18) 0.19588(16) 0.0177(5) Uani 1 1 d . . .
C1 C 0.6192(3) 0.7841(2) 0.2120(2) 0.0195(6) Uani 1 1 d . . .
C2 C 0.5165(4) 0.8004(2) 0.1570(2) 0.0264(7) Uani 1 1 d . . .
H2A H 0.4174 0.8018 0.1945 0.032 Uiso 1 1 calc R . .
H2B H 0.5501 0.7450 0.1101 0.032 Uiso 1 1 calc R . .
C3 C 0.5049(4) 0.8935(3) 0.1143(2) 0.0311(8) Uani 1 1 d . . .
H3A H 0.6046 0.8950 0.0803 0.037 Uiso 1 1 calc R . .
H3B H 0.4627 0.9497 0.1610 0.037 Uiso 1 1 calc R . .
C4 C 0.4087(5) 0.9027(3) 0.0528(3) 0.0470(11) Uani 1 1 d . . .
H4A H 0.4540 0.8498 0.0041 0.071 Uiso 1 1 calc R . .
H4B H 0.3993 0.9653 0.0289 0.071 Uiso 1 1 calc R . .
H4C H 0.3109 0.8990 0.0858 0.071 Uiso 1 1 calc R . .
C5 C 0.8070(3) 0.7297(2) 0.2561(2) 0.0213(7) Uani 1 1 d . . .
C6 C 0.9529(4) 0.6734(3) 0.2624(2) 0.0290(8) Uani 1 1 d . . .
H6A H 0.9657 0.6035 0.2482 0.035 Uiso 1 1 calc R . .
H6B H 0.9537 0.6835 0.3243 0.035 Uiso 1 1 calc R . .
C7 C 1.0843(4) 0.6994(3) 0.2020(3) 0.0388(9) Uani 1 1 d . . .
H7A H 1.0685 0.7703 0.2117 0.047 Uiso 1 1 calc R . .
H7B H 1.0917 0.6823 0.1395 0.047 Uiso 1 1 calc R . .
C8 C 1.2286(4) 0.6453(3) 0.2197(3) 0.0457(10) Uani 1 1 d . . .
H8A H 1.3100 0.6654 0.1819 0.069 Uiso 1 1 calc R . .
H8B H 1.2474 0.5751 0.2067 0.069 Uiso 1 1 calc R . .
H8C H 1.2207 0.6608 0.2818 0.069 Uiso 1 1 calc R . .
C9 C 0.6681(3) 1.0901(2) 0.33349(19) 0.0170(6) Uani 1 1 d . . .
C10 C 0.7085(4) 1.0523(2) 0.2382(2) 0.0229(7) Uani 1 1 d . . .
H10A H 0.6721 0.9953 0.2334 0.027 Uiso 1 1 calc R . .
H10B H 0.8171 1.0302 0.2137 0.027 Uiso 1 1 calc R . .
C11 C 0.6453(4) 1.1283(3) 0.1826(2) 0.0267(7) Uani 1 1 d . . .
H11A H 0.6879 1.1830 0.1835 0.032 Uiso 1 1 calc R . .
H11B H 0.6751 1.0986 0.1206 0.032 Uiso 1 1 calc R . .
C12 C 0.4785(4) 1.1674(3) 0.2157(2) 0.0325(8) Uani 1 1 d . . .
H12A H 0.4440 1.2130 0.1764 0.049 Uiso 1 1 calc R . .
H12B H 0.4485 1.2011 0.2756 0.049 Uiso 1 1 calc R . .
H12C H 0.4356 1.1135 0.2165 0.049 Uiso 1 1 calc R . .
C13 C 0.6408(3) 1.1762(2) 0.45154(19) 0.0177(6) Uani 1 1 d . . .
C14 C 0.6437(4) 1.2545(2) 0.5153(2) 0.0218(7) Uani 1 1 d . . .
H14A H 0.7472 1.2495 0.5114 0.026 Uiso 1 1 calc R . .
H14B H 0.5938 1.2446 0.5762 0.026 Uiso 1 1 calc R . .
C15 C 0.5679(4) 1.3569(2) 0.4971(2) 0.0262(7) Uani 1 1 d . . .
H15A H 0.5722 1.4054 0.5413 0.031 Uiso 1 1 calc R . .
H15B H 0.6231 1.3686 0.4381 0.031 Uiso 1 1 calc R . .
C16 C 0.4080(4) 1.3723(2) 0.5002(2) 0.0327(8) Uani 1 1 d . . .
H16A H 0.4028 1.3252 0.4560 0.049 Uiso 1 1 calc R . .
H16B H 0.3667 1.4384 0.4876 0.049 Uiso 1 1 calc R . .
H16C H 0.3517 1.3632 0.5591 0.049 Uiso 1 1 calc R . .
C17 C 0.9099(3) 0.7718(2) 0.57413(19) 0.0172(6) Uani 1 1 d . . .
C18 C 0.9738(4) 0.6697(2) 0.5294(2) 0.0236(7) Uani 1 1 d . . .
H18A H 1.0655 0.6653 0.4820 0.028 Uiso 1 1 calc R . .
H18B H 0.9036 0.6538 0.5014 0.028 Uiso 1 1 calc R . .
C19 C 1.0085(4) 0.5942(2) 0.5922(2) 0.0287(8) Uani 1 1 d . . .
H19A H 1.0541 0.5290 0.5579 0.034 Uiso 1 1 calc R . .
H19B H 1.0805 0.6089 0.6192 0.034 Uiso 1 1 calc R . .
C20 C 0.8724(5) 0.5927(3) 0.6647(3) 0.0461(10) Uani 1 1 d . . .
H20A H 0.8028 0.5749 0.6385 0.069 Uiso 1 1 calc R . .
H20B H 0.8262 0.6572 0.6985 0.069 Uiso 1 1 calc R . .
H20C H 0.9002 0.5450 0.7041 0.069 Uiso 1 1 calc R . .
C21 C 0.8717(3) 0.9030(2) 0.65170(18) 0.0159(6) Uani 1 1 d . . .
C22 C 0.8910(4) 0.9797(2) 0.7108(2) 0.0245(7) Uani 1 1 d . . .
H22A H 0.9371 0.9480 0.7544 0.029 Uiso 1 1 calc R . .
H22B H 0.7930 1.0241 0.7436 0.029 Uiso 1 1 calc R . .
C23 C 0.9874(4) 1.0399(3) 0.6585(2) 0.0322(8) Uani 1 1 d . . .
H23A H 1.0172 1.0769 0.7003 0.039 Uiso 1 1 calc R . .
H23B H 1.0779 0.9950 0.6172 0.039 Uiso 1 1 calc R . .
C24 C 0.9096(4) 1.1095(3) 0.6070(3) 0.0358(9) Uani 1 1 d . . .
H24A H 0.8861 1.0730 0.5624 0.054 Uiso 1 1 calc R . .
H24B H 0.9733 1.1478 0.5777 0.054 Uiso 1 1 calc R . .
H24C H 0.8184 1.1530 0.6471 0.054 Uiso 1 1 calc R . .
C25 C 0.8489(3) 0.4327(2) 0.19322(19) 0.0198(6) Uani 1 1 d . . .
C26 C 0.7200(4) 0.4960(2) 0.2648(2) 0.0261(7) Uani 1 1 d . . .
H26A H 0.7357 0.5603 0.2731 0.031 Uiso 1 1 calc R . .
H26B H 0.7153 0.4668 0.3207 0.031 Uiso 1 1 calc R . .
C27 C 0.5739(4) 0.5103(3) 0.2460(2) 0.0341(8) Uani 1 1 d . . .
H27A H 0.5797 0.5364 0.1886 0.041 Uiso 1 1 calc R . .
H27B H 0.4960 0.5586 0.2923 0.041 Uiso 1 1 calc R . .
C28 C 0.5325(5) 0.4165(3) 0.2432(3) 0.0469(11) Uani 1 1 d . . .
H28A H 0.4376 0.4291 0.2310 0.070 Uiso 1 1 calc R . .
H28B H 0.5248 0.3909 0.3003 0.070 Uiso 1 1 calc R . .
H28C H 0.6082 0.3688 0.1965 0.070 Uiso 1 1 calc R . .
C29 C 1.0221(3) 0.3104(2) 0.11812(19) 0.0179(6) Uani 1 1 d . . .
C30 C 1.1255(4) 0.2105(2) 0.0897(2) 0.0233(7) Uani 1 1 d . . .
H30A H 1.1693 0.1895 0.1375 0.028 Uiso 1 1 calc R . .
H30B H 1.2064 0.2123 0.0370 0.028 Uiso 1 1 calc R . .
C31 C 1.0522(4) 0.1355(2) 0.0675(2) 0.0281(7) Uani 1 1 d . . .
H31A H 1.1253 0.0704 0.0537 0.034 Uiso 1 1 calc R . .
H31B H 0.9712 0.1338 0.1201 0.034 Uiso 1 1 calc R . .
C32 C 0.9909(5) 0.1566(3) -0.0100(3) 0.0408(9) Uani 1 1 d . . .
H32A H 1.0693 0.1618 -0.0616 0.061 Uiso 1 1 calc R . .
H32B H 0.9113 0.2179 0.0054 0.061 Uiso 1 1 calc R . .
H32C H 0.9526 0.1038 -0.0238 0.061 Uiso 1 1 calc R . .
C33 C 0.6517(7) 0.4416(5) 0.0076(5) 0.065(3) Uiso 0.50 1 d PG A -1
H33A H 0.7508 0.4159 0.0078 0.078 Uiso 0.50 1 calc PR A -1
C34 C 0.6033(8) 0.5349(5) -0.0144(5) 0.054(2) Uiso 0.50 1 d PG A -1
H34A H 0.6694 0.5731 -0.0292 0.064 Uiso 0.50 1 calc PR A -1
C35 C 0.4583(9) 0.5723(4) -0.0146(5) 0.081(3) Uiso 0.50 1 d PG A -1
H35A H 0.4252 0.6361 -0.0296 0.097 Uiso 0.50 1 calc PR A -1
C36 C 0.3616(7) 0.5165(5) 0.0071(5) 0.057(2) Uiso 0.50 1 d PG A -1
H36A H 0.2624 0.5421 0.0069 0.068 Uiso 0.50 1 calc PR A -1
C37 C 0.4099(8) 0.4232(5) 0.0291(5) 0.065(3) Uiso 0.50 1 d PG A -1
H37A H 0.3438 0.3850 0.0439 0.078 Uiso 0.50 1 calc PR A -1
C38 C 0.5550(9) 0.3857(4) 0.0293(5) 0.081(3) Uiso 0.50 1 d PG A -1
H38A H 0.5880 0.3219 0.0443 0.097 Uiso 0.50 1 calc PR A -1

loop_
_atom_site_aniso_label
_atom_site_aniso_U_11
_atom_site_aniso_U_22
_atom_site_aniso_U_33
_atom_site_aniso_U_23
_atom_site_aniso_U_13
_atom_site_aniso_U_12
Ag1 0.01663(12) 0.01518(12) 0.02038(12) 0.00271(9) -0.00327(9) -0.00286(9)
Ag2 0.02045(13) 0.02540(13) 0.01726(12) 0.00161(9) -0.00726(9) -0.00692(10)
Ag3 0.02510(14) 0.01730(12) 0.01432(12) 0.00227(9) 0.00026(9) -0.00262(10)
Ag4 0.01904(13) 0.01748(12) 0.01674(12) 0.00613(9) -0.00301(9) -0.00664(9)
N1 0.0170(13) 0.0174(13) 0.0173(13) 0.0012(10) -0.0041(10) -0.0019(11)
N2 0.0165(13) 0.0213(13) 0.0166(13) 0.0026(10) -0.0043(10) -0.0026(11)
N3 0.0228(14) 0.0181(13) 0.0170(13) 0.0009(10) -0.0022(11) -0.0006(11)
N4 0.0186(13) 0.0191(13) 0.0157(12) 0.0031(10) -0.0044(10) -0.0079(11)
N5 0.0186(13) 0.0169(13) 0.0169(13) 0.0038(10) -0.0047(10) -0.0063(11)
N6 0.0171(13) 0.0208(13) 0.0152(12) 0.0051(10) -0.0051(10) -0.0073(11)
N7 0.0171(13) 0.0195(13) 0.0180(13) 0.0012(10) -0.0054(10) -0.0050(11)
N8 0.0182(13) 0.0168(13) 0.0183(13) 0.0031(10) -0.0055(10) -0.0043(11)
N9 0.0177(13) 0.0170(13) 0.0209(13) 0.0049(10) -0.0063(10) -0.0042(11)
N10 0.0249(15) 0.0175(13) 0.0163(13) 0.0039(10) -0.0006(11) -0.0028(11)
N11 0.0225(14) 0.0171(13) 0.0156(13) 0.0023(10) -0.0008(10) -0.0021(11)
N12 0.0181(13) 0.0172(13) 0.0168(12) 0.0051(10) -0.0036(10) -0.0047(11)
C1 0.0224(17) 0.0166(15) 0.0180(15) 0.0020(12) -0.0054(13) -0.0037(13)
C2 0.0274(19) 0.0264(18) 0.0219(16) -0.0034(13) -0.0082(14) -0.0020(14)
C3 0.0256(19) 0.039(2) 0.0297(19) 0.0101(16) -0.0085(15) -0.0090(16)
C4 0.048(3) 0.059(3) 0.033(2) 0.012(2) -0.0194(19) -0.007(2)
C5 0.0201(16) 0.0209(16) 0.0184(15) 0.0059(13) -0.0032(13) -0.0008(13)
C6 0.0227(18) 0.0317(19) 0.0214(17) 0.0006(14) -0.0034(14) 0.0069(15)
C7 0.027(2) 0.0272(19) 0.062(3) 0.0090(18) -0.0148(18) -0.0052(16)
C8 0.027(2) 0.038(2) 0.072(3) 0.005(2) -0.019(2) -0.0050(18)
C9 0.0145(15) 0.0199(15) 0.0186(15) 0.0057(12) -0.0059(12) -0.0068(12)
C10 0.0231(17) 0.0285(18) 0.0189(16) 0.0042(13) -0.0052(13) -0.0115(14)
C11 0.0304(19) 0.0362(19) 0.0156(15) 0.0065(14) -0.0057(14) -0.0138(16)
C12 0.032(2) 0.036(2) 0.0323(19) 0.0090(16) -0.0143(16) -0.0097(17)
C13 0.0153(15) 0.0196(15) 0.0179(15) 0.0042(12) -0.0058(12) -0.0036(12)
C14 0.0244(17) 0.0242(17) 0.0188(15) 0.0033(13) -0.0047(13) -0.0119(14)
C15 0.037(2) 0.0199(16) 0.0218(16) 0.0043(13) -0.0039(14) -0.0133(15)
C16 0.035(2) 0.0200(17) 0.038(2) 0.0032(15) -0.0056(16) -0.0052(15)
C17 0.0144(15) 0.0178(15) 0.0182(15) 0.0022(12) -0.0026(12) -0.0049(12)
C18 0.0197(17) 0.0197(16) 0.0313(18) -0.0011(13) -0.0097(14) -0.0040(13)
C19 0.0295(19) 0.0154(16) 0.044(2) 0.0029(15) -0.0183(16) -0.0042(14)
C20 0.046(3) 0.037(2) 0.058(3) 0.027(2) -0.015(2) -0.014(2)
C21 0.0162(15) 0.0173(15) 0.0153(14) 0.0059(12) -0.0046(12) -0.0063(12)
C22 0.0289(19) 0.0218(16) 0.0237(17) 0.0000(13) -0.0124(14) -0.0046(14)
C23 0.033(2) 0.0273(19) 0.040(2) -0.0012(16) -0.0158(17) -0.0104(16)
C24 0.035(2) 0.033(2) 0.041(2) 0.0102(17) -0.0089(17) -0.0156(17)
C25 0.0216(17) 0.0197(16) 0.0156(15) 0.0047(12) -0.0024(12) -0.0049(13)
C26 0.0282(19) 0.0219(17) 0.0207(16) 0.0062(13) 0.0003(14) -0.0027(14)
C27 0.027(2) 0.038(2) 0.0269(18) 0.0076(16) -0.0028(15) 0.0017(16)
C28 0.033(2) 0.066(3) 0.050(3) 0.028(2) -0.0177(19) -0.021(2)
C29 0.0177(16) 0.0196(15) 0.0158(14) 0.0035(12) -0.0037(12) -0.0055(13)
C30 0.0230(17) 0.0183(16) 0.0229(16) 0.0072(13) -0.0022(13) -0.0011(13)
C31 0.0303(19) 0.0169(16) 0.0320(19) 0.0036(14) -0.0045(15) -0.0034(14)
C32 0.052(3) 0.035(2) 0.040(2) 0.0051(17) -0.0190(19) -0.0152(19)

loop_
_atom_type_symbol
_atom_type_description
_atom_type_scat_dispersion_real
_atom_type_scat_dispersion_imag
_atom_type_scat_source
C C 0.0033 0.0016 'International Tables Vol C Tables 4.2.6.8 and 6.1.1.4'
H H 0.0000 0.0000 'International Tables Vol C Tables 4.2.6.8 and 6.1.1.4'
N N 0.0061 0.0033 'International Tables Vol C Tables 4.2.6.8 and 6.1.1.4'
O O 0.0106 0.0060 'International Tables Vol C Tables 4.2.6.8 and 6.1.1.4'
Ag Ag -0.8971 1.1015 'International Tables Vol C Tables 4.2.6.8 and 6.1.1.4'

loop_
_geom_angle_atom_site_label_1
_geom_angle_atom_site_label_2
_geom_angle_atom_site_label_3
_geom_angle
_geom_angle_site_symmetry_1
_geom_angle_site_symmetry_3
N8 Ag1 N1 138.36(9) 2_676 .
N8 Ag1 N4 102.01(9) 2_676 .
N1 Ag1 N4 99.60(9) . .
N8 Ag1 N5 114.37(9) 2_676 2_676
N1 Ag1 N5 98.84(9) . 2_676
N4 Ag1 N5 94.40(8) . 2_676
N8 Ag1 Ag2 157.42(6) 2_676 .
N1 Ag1 Ag2 64.11(6) . .
N4 Ag1 Ag2 65.48(6) . .
N5 Ag1 Ag2 51.70(6) 2_676 .
N7 Ag2 N2 154.87(10) . .
N7 Ag2 N5 104.70(9) . 2_676
N2 Ag2 N5 97.95(9) . 2_676
N7 Ag2 Ag1 141.31(7) . .
N2 Ag2 Ag1 63.58(7) . .
N5 Ag2 Ag1 46.55(5) 2_676 .
N11 Ag3 N3 136.25(9) 2_765 .
N11 Ag3 N10 116.51(9) 2_765 .
N3 Ag3 N10 106.44(9) . .
N12 Ag4 N6 148.54(9) . 1_545
N12 Ag4 N9 112.46(9) . 2_766
N6 Ag4 N9 98.86(9) 1_545 2_766
C1 N1 N2 106.1(2) . .
C1 N1 Ag1 143.1(2) . .
N2 N1 Ag1 109.49(17) . .
C5 N2 N1 106.6(2) . .
C5 N2 Ag2 132.0(2) . .
N1 N2 Ag2 121.19(18) . .
C5 N3 C1 103.5(2) . .
C5 N3 Ag3 125.1(2) . .
C1 N3 Ag3 131.0(2) . .
C9 N4 N5 105.8(2) . .
C9 N4 Ag1 124.81(19) . .
N5 N4 Ag1 122.41(17) . .
C13 N5 N4 106.2(2) . .
C13 N5 Ag1 122.84(19) . 2_676
N4 N5 Ag1 122.07(17) . 2_676
C13 N5 Ag2 116.68(19) . 2_676
N4 N5 Ag2 103.41(16) . 2_676
Ag1 N5 Ag2 81.75(7) 2_676 2_676
C13 N6 C9 102.9(2) . .
C13 N6 Ag4 124.7(2) . 1_565
C9 N6 Ag4 130.52(19) . 1_565
C17 N7 N8 106.3(2) . .
C17 N7 Ag2 131.4(2) . .
N8 N7 Ag2 119.00(18) . .
C21 N8 N7 105.3(2) . .
C21 N8 Ag1 137.2(2) . 2_676
N7 N8 Ag1 116.79(18) . 2_676
C17 N9 C21 102.2(2) . .
C17 N9 Ag4 136.4(2) . 2_766
C21 N9 Ag4 121.41(19) . 2_766
C25 N10 N11 105.8(2) . .
C25 N10 Ag3 132.5(2) . .
N11 N10 Ag3 121.67(17) . .
C29 N11 N10 107.0(2) . .
C29 N11 Ag3 130.9(2) . 2_765
N10 N11 Ag3 120.15(18) . 2_765
C29 N12 C25 103.6(2) . .
C29 N12 Ag4 127.2(2) . .
C25 N12 Ag4 129.1(2) . .
N1 C1 N3 112.0(3) . .
N1 C1 C2 123.7(3) . .
N3 C1 C2 124.2(3) . .
C1 C2 C3 113.8(3) . .
C2 C3 C4 111.7(3) . .
N2 C5 N3 111.7(3) . .
N2 C5 C6 123.1(3) . .
N3 C5 C6 125.1(3) . .
C5 C6 C7 115.0(3) . .
C6 C7 C8 111.4(3) . .
N4 C9 N6 112.5(3) . .
N4 C9 C10 123.4(3) . .
N6 C9 C10 124.0(3) . .
C9 C10 C11 113.1(3) . .
C12 C11 C10 112.9(3) . .
N5 C13 N6 112.5(3) . .
N5 C13 C14 123.5(3) . .
N6 C13 C14 124.0(3) . .
C13 C14 C15 112.4(3) . .
C16 C15 C14 113.6(3) . .
N7 C17 N9 112.5(3) . .
N7 C17 C18 123.0(3) . .
N9 C17 C18 124.5(3) . .
C17 C18 C19 113.5(3) . .
C20 C19 C18 112.4(3) . .
N8 C21 N9 113.8(3) . .
N8 C21 C22 123.0(3) . .
N9 C21 C22 123.1(3) . .
C21 C22 C23 112.6(3) . .
C24 C23 C22 112.8(3) . .
N10 C25 N12 112.2(3) . .
N10 C25 C26 123.5(3) . .
N12 C25 C26 124.3(3) . .
C25 C26 C27 113.7(3) . .
C26 C27 C28 112.3(3) . .
N11 C29 N12 111.4(3) . .
N11 C29 C30 124.4(3) . .
N12 C29 C30 124.2(3) . .
C29 C30 C31 113.5(3) . .
C32 C31 C30 113.4(3) . .
C34 C33 C38 120.0 . .
C35 C34 C33 120.0 . .
C36 C35 C34 120.0 . .
C35 C36 C37 120.0 . .
C38 C37 C36 120.0 . .
C37 C38 C33 120.0 . .

loop_
_geom_bond_atom_site_label_1
_geom_bond_atom_site_label_2
_geom_bond_distance
_geom_bond_site_symmetry_2
Ag1 N8 2.205(3) 2_676
Ag1 N1 2.272(2) .
Ag1 N4 2.413(2) .
Ag1 N5 2.418(2) 2_676
Ag1 Ag2 3.2963(4) .
Ag2 N7 2.126(2) .
Ag2 N2 2.130(2) .
Ag2 N5 2.614(3) 2_676
Ag3 N11 2.178(2) 2_765
Ag3 N3 2.199(2) .
Ag3 N10 2.285(2) .
Ag4 N12 2.165(2) .
Ag4 N6 2.173(2) 1_545
Ag4 N9 2.379(2) 2_766
N1 C1 1.323(4) .
N1 N2 1.380(3) .
N2 C5 1.327(4) .
N3 C5 1.351(4) .
N3 C1 1.356(4) .
N4 C9 1.326(4) .
N4 N5 1.389(3) .
N5 C13 1.326(4) .
N5 Ag1 2.418(2) 2_676
N5 Ag2 2.614(2) 2_676
N6 C13 1.352(4) .
N6 C9 1.358(4) .
N6 Ag4 2.173(2) 1_565
N7 C17 1.332(4) .
N7 N8 1.382(3) .
N8 C21 1.320(4) .
N8 Ag1 2.205(2) 2_676
N9 C17 1.351(4) .
N9 C21 1.353(4) .
N9 Ag4 2.379(2) 2_766
N10 C25 1.324(4) .
N10 N11 1.384(3) .
N11 C29 1.325(4) .
N11 Ag3 2.178(2) 2_765
N12 C29 1.356(4) .
N12 C25 1.357(4) .
C1 C2 1.491(4) .
C2 C3 1.513(5) .
C3 C4 1.527(5) .
C5 C6 1.484(4) .
C6 C7 1.531(5) .
C7 C8 1.536(5) .
C9 C10 1.495(4) .
C10 C11 1.538(4) .
C11 C12 1.519(5) .
C13 C14 1.501(4) .
C14 C15 1.539(4) .
C15 C16 1.522(5) .
C17 C18 1.497(4) .
C18 C19 1.533(4) .
C19 C20 1.514(5) .
C21 C22 1.509(4) .
C22 C23 1.552(5) .
C23 C24 1.500(5) .
C25 C26 1.497(4) .
C26 C27 1.517(5) .
C27 C28 1.516(6) .
C29 C30 1.490(4) .
C30 C31 1.535(5) .
C31 C32 1.520(5) .
C33 C34 1.3900 .
C33 C38 1.3900 .
C34 C35 1.3900 .
C35 C36 1.3900 .
C36 C37 1.3900 .
C37 C38 1.3900 .
